data_7713041
loop_
_publ_author_name
'Zapf, Ludwig'
'Radius, Udo'
'Finze, Maik'

_publ_section_title
;
 Anionic N-Heterocyclic Carbenes Featuring Weakly Coordinating
 Perfluoroalkylphosphorane Moieties
;
_journal_name_full 'Dalton Transactions'
_journal_paper_doi 10.1039/D3DT01249B
_journal_year 2023
_chemical_formula_moiety 'C10 H6 F17 N2 P'
_chemical_formula_sum 'C10 H6 F17 N2 P'
_chemical_formula_weight 508.14
_space_group_crystal_system monoclinic
_space_group_IT_number 14
_space_group_name_Hall '-P 2ybc'
_space_group_name_H-M_alt 'P 1 21/c 1'
_atom_sites_solution_hydrogens geom
_atom_sites_solution_primary dual
_atom_sites_solution_secondary difmap
_audit_creation_method SHELXL-2018/3
_audit_update_record
;
2023-03-30 deposited with the CCDC.	2023-05-12 downloaded from the CCDC.
;
_cell_angle_alpha 90
_cell_angle_beta 90.4670(10)
_cell_angle_gamma 90
_cell_formula_units_Z 8
_cell_length_a 8.48570(10)
_cell_length_b 11.62050(10)
_cell_length_c 32.6317(2)
_cell_measurement_reflns_used 33640
_cell_measurement_temperature 100(2)
_cell_measurement_theta_max 76.8350
_cell_measurement_theta_min 2.7150
_cell_volume 3217.64(5)
_computing_cell_refinement 'CrysAlisPro 1.171.40.45a (Rigaku OD, 2019)'
_computing_data_collection 'CrysAlisPro 1.171.40.45a (Rigaku OD, 2019)'
_computing_data_reduction 'CrysAlisPro 1.171.40.45a (Rigaku OD, 2019)'
_computing_molecular_graphics 'SHELXL-2018/3 (Sheldrick, 2018)'
_computing_publication_material 'SHELXL-2018/3 (Sheldrick, 2018)'
_computing_structure_refinement 'SHELXL-2018/3 (Sheldrick, 2018)'
_computing_structure_solution 'SHELXT 2014/4 (Sheldrick, 2014)'
_diffrn_ambient_environment N~2~
_diffrn_ambient_temperature 100.00(10)
_diffrn_detector 'Hybrid Pixel Array Detector'
_diffrn_detector_area_resol_mean 10.0000
_diffrn_detector_type HyPix
_diffrn_measured_fraction_theta_full 1.000
_diffrn_measured_fraction_theta_max 0.999
_diffrn_measurement_device 'four-circle diffractometer'
_diffrn_measurement_device_type 'XtaLAB Synergy, Dualflex, HyPix'
_diffrn_radiation_monochromator mirror
_diffrn_radiation_probe x-ray
_diffrn_radiation_type 'Cu K\a'
_diffrn_radiation_wavelength 1.54184
_diffrn_reflns_av_R_equivalents 0.0515
_diffrn_reflns_av_unetI/netI 0.0263
_diffrn_reflns_Laue_measured_fraction_full 1.000
_diffrn_reflns_Laue_measured_fraction_max 0.999
_diffrn_reflns_limit_h_max 10
_diffrn_reflns_limit_h_min -10
_diffrn_reflns_limit_k_max 14
_diffrn_reflns_limit_k_min -14
_diffrn_reflns_limit_l_max 31
_diffrn_reflns_limit_l_min -40
_diffrn_reflns_number 70352
_diffrn_reflns_point_group_measured_fraction_full 1.000
_diffrn_reflns_point_group_measured_fraction_max 0.999
_diffrn_reflns_theta_full 72.000
_diffrn_reflns_theta_max 74.482
_diffrn_reflns_theta_min 2.708
_diffrn_source 'micro-focus sealed X-ray tube'
_diffrn_source_type 'PhotonJet (Cu) X-ray Source'
_exptl_absorpt_coefficient_mu 3.380
_exptl_absorpt_correction_T_max 1.000
_exptl_absorpt_correction_T_min 0.529
_exptl_absorpt_correction_type gaussian
_exptl_absorpt_process_details
;
CrysAlisPro 1.171.41.63a (Rigaku Oxford Diffraction, 2020)
Numerical absorption correction based on gaussian integration over
			a multifaceted crystal model
Empirical absorption correction using spherical harmonics,
 implemented in SCALE3 ABSPACK scaling algorithm.
;
_exptl_crystal_colour 'clear colourless'
_exptl_crystal_density_diffrn 2.098
_exptl_crystal_description block
_exptl_crystal_F_000 1984
_exptl_crystal_size_max 0.290
_exptl_crystal_size_mid 0.150
_exptl_crystal_size_min 0.110
_refine_diff_density_max 0.634
_refine_diff_density_min -0.388
_refine_diff_density_rms 0.074
_refine_ls_extinction_method none
_refine_ls_goodness_of_fit_ref 1.118
_refine_ls_hydrogen_treatment constr
_refine_ls_matrix_type full
_refine_ls_number_parameters 543
_refine_ls_number_reflns 6568
_refine_ls_number_restraints 0
_refine_ls_restrained_S_all 1.118
_refine_ls_R_factor_all 0.0419
_refine_ls_R_factor_gt 0.0399
_refine_ls_shift/su_max 0.001
_refine_ls_shift/su_mean 0.000
_refine_ls_structure_factor_coef Fsqd
_refine_ls_weighting_details 'w=1/[\s^2^(Fo^2^)+(0.0522P)^2^+3.4159P] where P=(Fo^2^+2Fc^2^)/3'
_refine_ls_weighting_scheme calc
_refine_ls_wR_factor_gt 0.1071
_refine_ls_wR_factor_ref 0.1085
_reflns_Friedel_coverage 0.000
_reflns_number_gt 6198
_reflns_number_total 6568
_reflns_threshold_expression 'I > 2\s(I)'
_cod_data_source_file d3dt01249b2.cif
_cod_data_source_block 1
_cod_original_sg_symbol_H-M 'P 21/c'
_cod_database_code 7713041
_shelx_shelxl_version_number 2018/3
_shelx_space_group_comment
;
The symmetry employed for this shelxl refinement is uniquely defined
by the following loop, which should always be used as a source of
symmetry information in preference to the above space-group names.
They are only intended as comments.
;
_shelx_estimated_absorpt_t_min 0.441
_shelx_estimated_absorpt_t_max 0.707
_oxdiff_exptl_absorpt_empirical_full_min 0.738
_oxdiff_exptl_absorpt_empirical_full_max 1.320
_oxdiff_exptl_absorpt_empirical_details
;
Empirical correction (ABSPACK) includes:
- Absorption correction using spherical harmonics
- Frame scaling
;

loop_
_space_group_symop_operation_xyz
'x, y, z'
'-x, y+1/2, -z+1/2'
'-x, -y, -z'
'x, -y-1/2, z-1/2'

loop_
_atom_site_label
_atom_site_type_symbol
_atom_site_fract_x
_atom_site_fract_y
_atom_site_fract_z
_atom_site_U_iso_or_equiv
_atom_site_adp_type
_atom_site_occupancy
_atom_site_site_symmetry_order
_atom_site_calc_flag
_atom_site_refinement_flags_posn
_atom_site_refinement_flags_adp
_atom_site_refinement_flags_occupancy
_atom_site_disorder_assembly
_atom_site_disorder_group
P1_1 P 0.50593(6) 0.76443(4) 0.63919(2) 0.01588(12) Uani 1 1 d . . . . .
F1_1 F 0.80335(15) 0.83504(11) 0.66034(4) 0.0239(3) Uani 1 1 d . . . . .
C2_1 C 0.7618(3) 0.6667(2) 0.69732(7) 0.0238(4) Uani 1 1 d . . . . .
F2_1 F 0.63995(16) 0.84189(11) 0.71049(4) 0.0239(3) Uani 1 1 d . . . . .
C3_1 C 0.3462(3) 0.76777(18) 0.68285(6) 0.0199(4) Uani 1 1 d . . . . .
F3_1 F 0.88094(17) 0.69926(13) 0.72162(4) 0.0322(3) Uani 1 1 d . . . . .
C4_1 C 0.2701(3) 0.88315(19) 0.69560(7) 0.0228(4) Uani 1 1 d . . . . .
F4_1 F 0.66138(17) 0.60658(12) 0.71975(4) 0.0311(3) Uani 1 1 d . . . . .
C5_1 C 0.6453(3) 0.74996(18) 0.59148(7) 0.0200(4) Uani 1 1 d . . . . .
F5_1 F 0.82024(17) 0.59603(12) 0.66927(4) 0.0303(3) Uani 1 1 d . . . . .
C6_1 C 0.6899(3) 0.8579(2) 0.56629(7) 0.0227(4) Uani 1 1 d . . . . .
F6_1 F 0.22086(15) 0.70107(11) 0.67129(4) 0.0248(3) Uani 1 1 d . . . . .
F7_1 F 0.40084(16) 0.71885(12) 0.71794(4) 0.0261(3) Uani 1 1 d . . . . .
F8_1 F 0.16347(17) 0.86375(13) 0.72497(4) 0.0310(3) Uani 1 1 d . . . . .
F9_1 F 0.37399(17) 0.95810(12) 0.71035(4) 0.0300(3) Uani 1 1 d . . . . .
F10_1 F 0.19348(17) 0.93234(12) 0.66441(4) 0.0284(3) Uani 1 1 d . . . . .
F11_1 F 0.78367(15) 0.69845(12) 0.60159(4) 0.0259(3) Uani 1 1 d . . . . .
F12_1 F 0.57729(16) 0.67758(12) 0.56337(4) 0.0252(3) Uani 1 1 d . . . . .
F13_1 F 0.77055(16) 0.93444(12) 0.58818(4) 0.0294(3) Uani 1 1 d . . . . .
F14_1 F 0.78255(16) 0.82553(14) 0.53509(4) 0.0304(3) Uani 1 1 d . . . . .
F15_1 F 0.56407(15) 0.90895(12) 0.55030(4) 0.0270(3) Uani 1 1 d . . . . .
F16_1 F 0.50633(14) 0.90392(10) 0.63587(4) 0.0182(2) Uani 1 1 d . . . . .
F17_1 F 0.50110(14) 0.62519(10) 0.64161(4) 0.0195(2) Uani 1 1 d . . . . .
C1_1 C 0.6840(3) 0.77531(18) 0.67812(6) 0.0197(4) Uani 1 1 d . . . . .
P1_11 P 0.34433(6) 0.26373(4) 0.61521(2) 0.01526(12) Uani 1 1 d . . . . .
F1_11 F 0.04848(15) 0.35045(11) 0.59896(4) 0.0243(3) Uani 1 1 d . . . . .
C2_11 C 0.0474(3) 0.1677(2) 0.57050(7) 0.0248(5) Uani 1 1 d . . . . .
F2_11 F 0.18604(15) 0.32353(11) 0.54471(4) 0.0244(3) Uani 1 1 d . . . . .
C3_11 C 0.4788(3) 0.23582(19) 0.56761(6) 0.0207(4) Uani 1 1 d . . . . .
F3_11 F 0.12723(17) 0.08799(12) 0.55028(5) 0.0317(3) Uani 1 1 d . . . . .
C4_11 C 0.5582(3) 0.3379(2) 0.54542(7) 0.0267(5) Uani 1 1 d . . . . .
F4_11 F -0.01510(19) 0.11878(14) 0.60306(5) 0.0380(4) Uani 1 1 d . . . . .
C5_11 C 0.2286(2) 0.28026(18) 0.66685(6) 0.0190(4) Uani 1 1 d . . . . .
F5_11 F -0.07077(17) 0.20183(13) 0.54584(5) 0.0349(3) Uani 1 1 d . . . . .
C6_11 C 0.2051(3) 0.40082(19) 0.68631(7) 0.0222(4) Uani 1 1 d . . . . .
F6_11 F 0.60104(15) 0.16632(11) 0.57882(4) 0.0249(3) Uani 1 1 d . . . . .
F7_11 F 0.39900(16) 0.17594(12) 0.53836(4) 0.0270(3) Uani 1 1 d . . . . .
F8_11 F 0.45690(17) 0.41528(13) 0.53136(4) 0.0323(3) Uani 1 1 d . . . . .
F9_11 F 0.63885(17) 0.29808(15) 0.51332(4) 0.0363(4) Uani 1 1 d . . . . .
F10_11 F 0.66042(17) 0.39132(13) 0.57023(4) 0.0322(3) Uani 1 1 d . . . . .
F11_11 F 0.08153(15) 0.23469(11) 0.66345(4) 0.0241(3) Uani 1 1 d . . . . .
F12_11 F 0.30044(15) 0.21737(11) 0.69684(4) 0.0240(3) Uani 1 1 d . . . . .
F13_11 F 0.11881(16) 0.39074(12) 0.72036(4) 0.0281(3) Uani 1 1 d . . . . .
F14_11 F 0.34251(15) 0.44757(12) 0.69709(4) 0.0265(3) Uani 1 1 d . . . . .
F15_11 F 0.12941(16) 0.47319(11) 0.66167(4) 0.0266(3) Uani 1 1 d . . . . .
F16_11 F 0.36346(14) 0.40238(10) 0.61090(4) 0.0180(2) Uani 1 1 d . . . . .
F17_11 F 0.32747(14) 0.12561(10) 0.62028(4) 0.0189(2) Uani 1 1 d . . . . .
C1_11 C 0.1500(3) 0.27428(18) 0.58144(7) 0.0206(4) Uani 1 1 d . . . . .
N1_2 N 0.5266(2) 0.26061(14) 0.64702(5) 0.0163(3) Uani 1 1 d . . . . .
C1_2 C 0.5884(2) 0.16608(18) 0.66427(6) 0.0178(4) Uani 1 1 d . . . . .
H1_2 H 0.546894 0.090505 0.661552 0.021 Uiso 1 1 calc R U . . .
N2_2 N 0.7160(2) 0.19386(15) 0.68569(5) 0.0177(3) Uani 1 1 d . . . . .
C3_2 C 0.6219(2) 0.35260(18) 0.65834(6) 0.0186(4) Uani 1 1 d . . . . .
H3_2 H 0.607216 0.430720 0.650625 0.022 Uiso 1 1 calc R U . . .
C4_2 C 0.8137(3) 0.11208(19) 0.70908(7) 0.0224(4) Uani 1 1 d . . . . .
H4A_2 H 0.887164 0.073586 0.690546 0.034 Uiso 1 1 calc R U . . .
H4B_2 H 0.745841 0.054572 0.722008 0.034 Uiso 1 1 calc R U . . .
H4C_2 H 0.873264 0.153590 0.730271 0.034 Uiso 1 1 calc R U . . .
C2_2 C 0.7391(2) 0.31090(18) 0.68230(7) 0.0198(4) Uani 1 1 d . . . . .
H2_2 H 0.822057 0.354142 0.694543 0.024 Uiso 1 1 calc R U . . .
N1_12 N 0.3382(2) 0.76105(15) 0.60195(5) 0.0178(3) Uani 1 1 d . . . . .
C1_12 C 0.2687(2) 0.66566(17) 0.58783(6) 0.0186(4) Uani 1 1 d . . . . .
H1_12 H 0.296077 0.589423 0.595614 0.022 Uiso 1 1 calc R U . . .
N2_12 N 0.1558(2) 0.69331(15) 0.56136(5) 0.0188(3) Uani 1 1 d . . . . .
C3_12 C 0.2647(2) 0.85378(18) 0.58296(6) 0.0196(4) Uani 1 1 d . . . . .
H3_12 H 0.289439 0.932710 0.587017 0.023 Uiso 1 1 calc R U . . .
C4_12 C 0.0577(3) 0.61092(19) 0.53853(7) 0.0231(4) Uani 1 1 d . . . . .
H4A_12 H 0.086803 0.612296 0.509535 0.035 Uiso 1 1 calc R U . . .
H4B_12 H -0.053495 0.632052 0.541248 0.035 Uiso 1 1 calc R U . . .
H4C_12 H 0.074409 0.533409 0.549578 0.035 Uiso 1 1 calc R U . . .
C2_12 C 0.1520(3) 0.81195(18) 0.55779(7) 0.0209(4) Uani 1 1 d . . . . .
H2_12 H 0.082910 0.855582 0.540798 0.025 Uiso 1 1 calc R U . . .

loop_
_atom_site_aniso_label
_atom_site_aniso_U_11
_atom_site_aniso_U_22
_atom_site_aniso_U_33
_atom_site_aniso_U_23
_atom_site_aniso_U_13
_atom_site_aniso_U_12
P1_1 0.0180(2) 0.0111(2) 0.0185(2) -0.00085(17) -0.00082(18) -0.00037(17)
F1_1 0.0215(6) 0.0225(6) 0.0276(6) 0.0001(5) -0.0022(5) -0.0057(5)
C2_1 0.0257(11) 0.0225(11) 0.0232(10) -0.0005(8) -0.0054(8) -0.0007(9)
F2_1 0.0284(7) 0.0209(6) 0.0223(6) -0.0061(5) -0.0024(5) -0.0015(5)
C3_1 0.0231(10) 0.0151(9) 0.0216(10) -0.0005(8) 0.0018(8) -0.0036(8)
F3_1 0.0311(7) 0.0319(8) 0.0333(7) -0.0011(6) -0.0148(6) 0.0005(6)
C4_1 0.0261(11) 0.0194(10) 0.0229(10) -0.0008(8) 0.0060(8) -0.0007(8)
F4_1 0.0336(7) 0.0268(7) 0.0330(7) 0.0106(6) -0.0026(6) -0.0002(6)
C5_1 0.0188(10) 0.0175(10) 0.0235(10) -0.0034(8) -0.0032(8) 0.0009(8)
F5_1 0.0366(8) 0.0233(7) 0.0309(7) -0.0023(5) -0.0061(6) 0.0089(6)
C6_1 0.0199(10) 0.0272(11) 0.0210(10) 0.0008(8) 0.0003(8) -0.0021(9)
F6_1 0.0237(6) 0.0210(6) 0.0296(7) -0.0003(5) 0.0034(5) -0.0078(5)
F7_1 0.0307(7) 0.0247(7) 0.0230(6) 0.0057(5) 0.0009(5) -0.0016(5)
F8_1 0.0318(7) 0.0323(7) 0.0291(7) -0.0012(6) 0.0123(6) 0.0006(6)
F9_1 0.0330(7) 0.0223(7) 0.0347(7) -0.0099(5) 0.0060(6) -0.0033(6)
F10_1 0.0326(7) 0.0241(7) 0.0285(7) 0.0017(5) 0.0051(5) 0.0076(6)
F11_1 0.0217(6) 0.0289(7) 0.0271(6) -0.0023(5) -0.0008(5) 0.0075(5)
F12_1 0.0267(7) 0.0250(7) 0.0238(6) -0.0088(5) -0.0001(5) -0.0015(5)
F13_1 0.0308(7) 0.0285(7) 0.0290(7) 0.0021(5) -0.0012(5) -0.0121(6)
F14_1 0.0228(6) 0.0444(8) 0.0240(6) 0.0021(6) 0.0039(5) -0.0002(6)
F15_1 0.0234(6) 0.0283(7) 0.0293(7) 0.0078(5) 0.0001(5) 0.0012(5)
F16_1 0.0214(6) 0.0114(5) 0.0216(6) -0.0005(4) -0.0005(4) -0.0018(4)
F17_1 0.0229(6) 0.0112(5) 0.0243(6) -0.0002(4) -0.0038(5) 0.0000(4)
C1_1 0.0223(10) 0.0160(9) 0.0209(10) -0.0024(8) -0.0007(8) -0.0021(8)
P1_11 0.0157(2) 0.0110(2) 0.0191(2) 0.00060(17) -0.00134(18) -0.00020(17)
F1_11 0.0188(6) 0.0200(6) 0.0339(7) -0.0003(5) -0.0020(5) 0.0052(5)
C2_11 0.0229(11) 0.0222(11) 0.0292(11) 0.0013(8) -0.0079(9) -0.0008(9)
F2_11 0.0246(6) 0.0241(6) 0.0245(6) 0.0053(5) -0.0045(5) 0.0007(5)
C3_11 0.0207(10) 0.0207(10) 0.0205(10) -0.0015(8) -0.0026(8) 0.0038(8)
F3_11 0.0314(7) 0.0203(7) 0.0433(8) -0.0061(6) -0.0085(6) -0.0003(5)
C4_11 0.0246(11) 0.0324(12) 0.0231(11) 0.0039(9) 0.0030(8) 0.0007(9)
F4_11 0.0421(8) 0.0371(8) 0.0349(8) 0.0037(6) -0.0035(6) -0.0222(7)
C5_11 0.0171(9) 0.0156(9) 0.0243(10) 0.0016(8) 0.0006(8) -0.0002(7)
F5_11 0.0261(7) 0.0320(8) 0.0464(8) -0.0010(6) -0.0167(6) 0.0012(6)
C6_11 0.0218(10) 0.0208(10) 0.0240(10) -0.0017(8) 0.0032(8) 0.0012(8)
F6_11 0.0235(6) 0.0263(7) 0.0250(6) -0.0008(5) 0.0001(5) 0.0098(5)
F7_11 0.0285(7) 0.0292(7) 0.0232(6) -0.0072(5) -0.0037(5) 0.0021(5)
F8_11 0.0307(7) 0.0337(8) 0.0327(7) 0.0149(6) 0.0043(6) 0.0030(6)
F9_11 0.0296(7) 0.0549(10) 0.0246(7) 0.0034(6) 0.0079(6) 0.0033(7)
F10_11 0.0295(7) 0.0352(8) 0.0321(7) 0.0049(6) 0.0018(6) -0.0095(6)
F11_11 0.0187(6) 0.0219(6) 0.0319(7) 0.0005(5) 0.0038(5) -0.0053(5)
F12_11 0.0265(7) 0.0229(6) 0.0227(6) 0.0067(5) 0.0021(5) 0.0035(5)
F13_11 0.0266(7) 0.0313(7) 0.0266(7) -0.0028(5) 0.0082(5) 0.0014(5)
F14_11 0.0218(6) 0.0239(7) 0.0338(7) -0.0083(5) 0.0016(5) -0.0017(5)
F15_11 0.0294(7) 0.0182(6) 0.0321(7) -0.0008(5) -0.0003(5) 0.0062(5)
F16_11 0.0193(6) 0.0117(5) 0.0229(6) 0.0020(4) -0.0004(4) -0.0009(4)
F17_11 0.0200(6) 0.0109(5) 0.0257(6) 0.0008(4) -0.0046(5) -0.0005(4)
C1_11 0.0206(10) 0.0176(10) 0.0237(10) 0.0016(8) -0.0025(8) 0.0022(8)
N1_2 0.0164(8) 0.0112(8) 0.0214(8) -0.0002(6) -0.0012(6) -0.0009(6)
C1_2 0.0191(10) 0.0135(9) 0.0206(9) 0.0003(7) -0.0016(7) 0.0005(7)
N2_2 0.0168(8) 0.0162(8) 0.0203(8) 0.0007(6) -0.0011(6) 0.0008(6)
C3_2 0.0172(9) 0.0145(9) 0.0240(10) -0.0002(7) -0.0002(7) -0.0025(8)
C4_2 0.0211(10) 0.0206(10) 0.0255(10) 0.0048(8) -0.0037(8) 0.0023(8)
C2_2 0.0184(10) 0.0160(10) 0.0250(10) -0.0006(8) -0.0007(8) -0.0023(8)
N1_12 0.0187(8) 0.0121(8) 0.0224(9) 0.0001(6) -0.0019(7) 0.0001(6)
C1_12 0.0197(10) 0.0135(9) 0.0226(10) -0.0005(7) -0.0011(8) 0.0005(7)
N2_12 0.0187(8) 0.0155(8) 0.0221(8) -0.0012(6) -0.0006(7) -0.0019(7)
C3_12 0.0208(10) 0.0134(9) 0.0245(10) 0.0004(7) -0.0004(8) 0.0013(8)
C4_12 0.0218(10) 0.0191(10) 0.0282(11) -0.0037(8) -0.0033(8) -0.0021(8)
C2_12 0.0206(10) 0.0163(10) 0.0257(10) 0.0016(8) -0.0014(8) 0.0020(8)

loop_
_atom_type_symbol
_atom_type_description
_atom_type_scat_dispersion_real
_atom_type_scat_dispersion_imag
_atom_type_scat_source
C C 0.0181 0.0091 'International Tables Vol C Tables 4.2.6.8 and 6.1.1.4'
H H 0.0000 0.0000 'International Tables Vol C Tables 4.2.6.8 and 6.1.1.4'
N N 0.0311 0.0180 'International Tables Vol C Tables 4.2.6.8 and 6.1.1.4'
F F 0.0727 0.0534 'International Tables Vol C Tables 4.2.6.8 and 6.1.1.4'
P P 0.2955 0.4335 'International Tables Vol C Tables 4.2.6.8 and 6.1.1.4'

loop_
_geom_angle_atom_site_label_1
_geom_angle_atom_site_label_2
_geom_angle_atom_site_label_3
_geom_angle
_geom_angle_site_symmetry_1
_geom_angle_site_symmetry_3
_geom_angle_publ_flag
F17_1 P1_1 F16_1 178.33(7) . . ?
F17_1 P1_1 N1_12 89.50(7) . . ?
F16_1 P1_1 N1_12 88.83(7) . . ?
F17_1 P1_1 C1_1 92.99(8) . . ?
F16_1 P1_1 C1_1 88.68(8) . . ?
N1_12 P1_1 C1_1 177.49(9) . . ?
F17_1 P1_1 C5_1 88.22(8) . . ?
F16_1 P1_1 C5_1 91.77(8) . . ?
N1_12 P1_1 C5_1 86.74(8) . . ?
C1_1 P1_1 C5_1 93.03(9) . . ?
F17_1 P1_1 C3_1 88.09(8) . . ?
F16_1 P1_1 C3_1 91.73(8) . . ?
N1_12 P1_1 C3_1 86.89(9) . . ?
C1_1 P1_1 C3_1 93.49(9) . . ?
C5_1 P1_1 C3_1 172.66(9) . . ?
F4_1 C2_1 F5_1 107.41(19) . . ?
F4_1 C2_1 F3_1 107.94(18) . . ?
F5_1 C2_1 F3_1 107.39(19) . . ?
F4_1 C2_1 C1_1 112.20(19) . . ?
F5_1 C2_1 C1_1 112.60(18) . . ?
F3_1 C2_1 C1_1 109.09(18) . . ?
F7_1 C3_1 F6_1 104.78(16) . . ?
F7_1 C3_1 C4_1 106.06(17) . . ?
F6_1 C3_1 C4_1 103.92(17) . . ?
F7_1 C3_1 P1_1 111.63(15) . . ?
F6_1 C3_1 P1_1 109.08(13) . . ?
C4_1 C3_1 P1_1 120.11(15) . . ?
F9_1 C4_1 F10_1 108.31(18) . . ?
F9_1 C4_1 F8_1 107.52(17) . . ?
F10_1 C4_1 F8_1 106.84(18) . . ?
F9_1 C4_1 C3_1 112.91(19) . . ?
F10_1 C4_1 C3_1 111.62(18) . . ?
F8_1 C4_1 C3_1 109.38(18) . . ?
F11_1 C5_1 F12_1 104.56(16) . . ?
F11_1 C5_1 C6_1 105.78(17) . . ?
F12_1 C5_1 C6_1 104.22(17) . . ?
F11_1 C5_1 P1_1 111.68(14) . . ?
F12_1 C5_1 P1_1 109.23(14) . . ?
C6_1 C5_1 P1_1 120.08(15) . . ?
F15_1 C6_1 F13_1 108.79(19) . . ?
F15_1 C6_1 F14_1 107.54(17) . . ?
F13_1 C6_1 F14_1 107.01(17) . . ?
F15_1 C6_1 C5_1 111.86(18) . . ?
F13_1 C6_1 C5_1 112.60(17) . . ?
F14_1 C6_1 C5_1 108.80(19) . . ?
F1_1 C1_1 F2_1 104.48(16) . . ?
F1_1 C1_1 C2_1 105.71(17) . . ?
F2_1 C1_1 C2_1 105.46(17) . . ?
F1_1 C1_1 P1_1 109.10(14) . . ?
F2_1 C1_1 P1_1 108.79(14) . . ?
C2_1 C1_1 P1_1 121.94(15) . . ?
F17_11 P1_11 F16_11 178.90(7) . . ?
F17_11 P1_11 N1_2 89.85(7) . . ?
F16_11 P1_11 N1_2 89.11(7) . . ?
F17_11 P1_11 C3_11 88.25(8) . . ?
F16_11 P1_11 C3_11 92.07(8) . . ?
N1_2 P1_11 C3_11 87.25(8) . . ?
F17_11 P1_11 C5_11 87.94(8) . . ?
F16_11 P1_11 C5_11 91.62(8) . . ?
N1_2 P1_11 C5_11 86.71(8) . . ?
C3_11 P1_11 C5_11 172.87(9) . . ?
F17_11 P1_11 C1_11 92.54(8) . . ?
F16_11 P1_11 C1_11 88.49(8) . . ?
N1_2 P1_11 C1_11 177.57(9) . . ?
C3_11 P1_11 C1_11 93.25(9) . . ?
C5_11 P1_11 C1_11 92.94(9) . . ?
F4_11 C2_11 F3_11 108.02(19) . . ?
F4_11 C2_11 F5_11 107.90(19) . . ?
F3_11 C2_11 F5_11 106.87(18) . . ?
F4_11 C2_11 C1_11 112.75(18) . . ?
F3_11 C2_11 C1_11 112.53(19) . . ?
F5_11 C2_11 C1_11 108.51(18) . . ?
F7_11 C3_11 F6_11 105.03(17) . . ?
F7_11 C3_11 C4_11 106.30(17) . . ?
F6_11 C3_11 C4_11 104.31(18) . . ?
F7_11 C3_11 P1_11 110.56(14) . . ?
F6_11 C3_11 P1_11 109.38(14) . . ?
C4_11 C3_11 P1_11 120.12(15) . . ?
F8_11 C4_11 F10_11 108.2(2) . . ?
F8_11 C4_11 F9_11 107.37(18) . . ?
F10_11 C4_11 F9_11 107.52(19) . . ?
F8_11 C4_11 C3_11 113.55(19) . . ?
F10_11 C4_11 C3_11 110.85(18) . . ?
F9_11 C4_11 C3_11 109.2(2) . . ?
F11_11 C5_11 F12_11 104.78(16) . . ?
F11_11 C5_11 C6_11 105.34(16) . . ?
F12_11 C5_11 C6_11 104.41(17) . . ?
F11_11 C5_11 P1_11 110.88(14) . . ?
F12_11 C5_11 P1_11 109.83(13) . . ?
C6_11 C5_11 P1_11 120.36(14) . . ?
F15_11 C6_11 F14_11 108.68(18) . . ?
F15_11 C6_11 F13_11 107.03(17) . . ?
F14_11 C6_11 F13_11 107.45(17) . . ?
F15_11 C6_11 C5_11 112.80(18) . . ?
F14_11 C6_11 C5_11 111.20(17) . . ?
F13_11 C6_11 C5_11 109.45(18) . . ?
F1_11 C1_11 F2_11 104.05(16) . . ?
F1_11 C1_11 C2_11 104.99(17) . . ?
F2_11 C1_11 C2_11 105.18(17) . . ?
F1_11 C1_11 P1_11 109.44(14) . . ?
F2_11 C1_11 P1_11 108.85(14) . . ?
C2_11 C1_11 P1_11 122.77(15) . . ?
C1_2 N1_2 C3_2 107.14(17) . . ?
C1_2 N1_2 P1_11 124.93(14) . . ?
C3_2 N1_2 P1_11 127.91(14) . . ?
N2_2 C1_2 N1_2 109.73(18) . . ?
N2_2 C1_2 H1_2 125.1 . . ?
N1_2 C1_2 H1_2 125.1 . . ?
C1_2 N2_2 C2_2 108.32(17) . . ?
C1_2 N2_2 C4_2 124.86(18) . . ?
C2_2 N2_2 C4_2 126.82(18) . . ?
C2_2 C3_2 N1_2 107.61(18) . . ?
C2_2 C3_2 H3_2 126.2 . . ?
N1_2 C3_2 H3_2 126.2 . . ?
N2_2 C4_2 H4A_2 109.5 . . ?
N2_2 C4_2 H4B_2 109.5 . . ?
H4A_2 C4_2 H4B_2 109.5 . . ?
N2_2 C4_2 H4C_2 109.5 . . ?
H4A_2 C4_2 H4C_2 109.5 . . ?
H4B_2 C4_2 H4C_2 109.5 . . ?
C3_2 C2_2 N2_2 107.21(18) . . ?
C3_2 C2_2 H2_2 126.4 . . ?
N2_2 C2_2 H2_2 126.4 . . ?
C1_12 N1_12 C3_12 107.10(17) . . ?
C1_12 N1_12 P1_1 125.11(14) . . ?
C3_12 N1_12 P1_1 127.78(14) . . ?
N2_12 C1_12 N1_12 109.81(18) . . ?
N2_12 C1_12 H1_12 125.1 . . ?
N1_12 C1_12 H1_12 125.1 . . ?
C1_12 N2_12 C2_12 108.26(17) . . ?
C1_12 N2_12 C4_12 125.24(18) . . ?
C2_12 N2_12 C4_12 126.44(18) . . ?
C2_12 C3_12 N1_12 107.86(18) . . ?
C2_12 C3_12 H3_12 126.1 . . ?
N1_12 C3_12 H3_12 126.1 . . ?
N2_12 C4_12 H4A_12 109.5 . . ?
N2_12 C4_12 H4B_12 109.5 . . ?
H4A_12 C4_12 H4B_12 109.5 . . ?
N2_12 C4_12 H4C_12 109.5 . . ?
H4A_12 C4_12 H4C_12 109.5 . . ?
H4B_12 C4_12 H4C_12 109.5 . . ?
C3_12 C2_12 N2_12 106.97(18) . . ?
C3_12 C2_12 H2_12 126.5 . . ?
N2_12 C2_12 H2_12 126.5 . . ?

loop_
_geom_bond_atom_site_label_1
_geom_bond_atom_site_label_2
_geom_bond_distance
_geom_bond_site_symmetry_2
_geom_bond_publ_flag
P1_1 F17_1 1.6206(12) . ?
P1_1 F16_1 1.6245(12) . ?
P1_1 N1_12 1.8639(18) . ?
P1_1 C1_1 1.970(2) . ?
P1_1 C5_1 1.970(2) . ?
P1_1 C3_1 1.975(2) . ?
F1_1 C1_1 1.362(3) . ?
C2_1 F4_1 1.327(3) . ?
C2_1 F5_1 1.329(3) . ?
C2_1 F3_1 1.335(3) . ?
C2_1 C1_1 1.553(3) . ?
F2_1 C1_1 1.364(2) . ?
C3_1 F7_1 1.357(3) . ?
C3_1 F6_1 1.366(2) . ?
C3_1 C4_1 1.546(3) . ?
C4_1 F9_1 1.327(3) . ?
C4_1 F10_1 1.332(3) . ?
C4_1 F8_1 1.342(3) . ?
C5_1 F11_1 1.356(2) . ?
C5_1 F12_1 1.369(2) . ?
C5_1 C6_1 1.548(3) . ?
C6_1 F15_1 1.325(3) . ?
C6_1 F13_1 1.327(3) . ?
C6_1 F14_1 1.345(3) . ?
P1_11 F17_11 1.6200(12) . ?
P1_11 F16_11 1.6255(12) . ?
P1_11 N1_2 1.8561(18) . ?
P1_11 C3_11 1.962(2) . ?
P1_11 C5_11 1.967(2) . ?
P1_11 C1_11 1.980(2) . ?
F1_11 C1_11 1.364(3) . ?
C2_11 F4_11 1.320(3) . ?
C2_11 F3_11 1.327(3) . ?
C2_11 F5_11 1.340(3) . ?
C2_11 C1_11 1.554(3) . ?
F2_11 C1_11 1.365(3) . ?
C3_11 F7_11 1.358(3) . ?
C3_11 F6_11 1.362(2) . ?
C3_11 C4_11 1.547(3) . ?
C4_11 F8_11 1.323(3) . ?
C4_11 F10_11 1.335(3) . ?
C4_11 F9_11 1.339(3) . ?
C5_11 F11_11 1.359(2) . ?
C5_11 F12_11 1.362(2) . ?
C5_11 C6_11 1.552(3) . ?
C6_11 F15_11 1.326(3) . ?
C6_11 F14_11 1.331(3) . ?
C6_11 F13_11 1.341(3) . ?
N1_2 C1_2 1.339(3) . ?
N1_2 C3_2 1.388(3) . ?
C1_2 N2_2 1.324(3) . ?
C1_2 H1_2 0.9500 . ?
N2_2 C2_2 1.379(3) . ?
N2_2 C4_2 1.470(3) . ?
C3_2 C2_2 1.350(3) . ?
C3_2 H3_2 0.9500 . ?
C4_2 H4A_2 0.9800 . ?
C4_2 H4B_2 0.9800 . ?
C4_2 H4C_2 0.9800 . ?
C2_2 H2_2 0.9500 . ?
N1_12 C1_12 1.336(3) . ?
N1_12 C3_12 1.389(3) . ?
C1_12 N2_12 1.324(3) . ?
C1_12 H1_12 0.9500 . ?
N2_12 C2_12 1.384(3) . ?
N2_12 C4_12 1.468(3) . ?
C3_12 C2_12 1.346(3) . ?
C3_12 H3_12 0.9500 . ?
C4_12 H4A_12 0.9800 . ?
C4_12 H4B_12 0.9800 . ?
C4_12 H4C_12 0.9800 . ?
C2_12 H2_12 0.9500 . ?
